data_1520360
loop_
_publ_author_name
'Holliman, Peter J.'
'Callear, Samantha K.'
'Hursthouse, Michael B.'

_publ_section_title
;
 C24H16N2O4
;
_journal_name_full 'Crystal Structure Report Archive'
_journal_page_first 667
_journal_year 2009
_chemical_formula_sum 'C24 H16 N2 O4'
_chemical_formula_weight 396.39
_space_group_IT_number 13
_symmetry_cell_setting monoclinic
_symmetry_space_group_name_Hall '-P 2yac'
_symmetry_space_group_name_H-M 'P 1 2/n 1'
_atom_sites_solution_hydrogens geom
_atom_sites_solution_primary direct
_atom_sites_solution_secondary difmap
_cell_angle_alpha 90.00
_cell_angle_beta 101.110(3)
_cell_angle_gamma 90.00
_cell_formula_units_Z 8
_cell_length_a 22.6513(8)
_cell_length_b 7.5907(5)
_cell_length_c 22.7311(14)
_cell_measurement_reflns_used 35611
_cell_measurement_temperature 120(2)
_cell_measurement_theta_max 27.48
_cell_measurement_theta_min 2.91
_cell_volume 3835.1(4)
_computing_cell_refinement 'DENZO (Otwinowski & Minor, 1997) & COLLECT (Hooft, R.W.W., 1998)'
_computing_data_collection 'COLLECT (Hooft, R.W.W., 1998)'
_computing_data_reduction 'DENZO (Otwinowski & Minor, 1997) & COLLECT (Hooft, R.W.W., 1998)'
_computing_structure_refinement 'SHELXL-97 (Sheldrick, 2008)'
_diffrn_ambient_temperature 120(2)
_diffrn_detector_area_resol_mean 9.091
_diffrn_measured_fraction_theta_full 0.952
_diffrn_measured_fraction_theta_max 0.952
_diffrn_measurement_device_type 'Bruker-Nonius Roper CCD camera on \k-goniostat'
_diffrn_measurement_method '\f & \w scans'
_diffrn_radiation_monochromator graphite
_diffrn_radiation_source 'Bruker-Nonius FR591 rotating anode'
_diffrn_radiation_type MoK\a
_diffrn_radiation_wavelength 0.71073
_diffrn_reflns_av_R_equivalents 0.0815
_diffrn_reflns_av_sigmaI/netI 0.0845
_diffrn_reflns_limit_h_max 25
_diffrn_reflns_limit_h_min -22
_diffrn_reflns_limit_k_max 9
_diffrn_reflns_limit_k_min -9
_diffrn_reflns_limit_l_max 27
_diffrn_reflns_limit_l_min -27
_diffrn_reflns_number 26118
_diffrn_reflns_theta_full 25.00
_diffrn_reflns_theta_max 25.00
_diffrn_reflns_theta_min 2.92
_exptl_absorpt_coefficient_mu 0.095
_exptl_absorpt_correction_T_max 0.9906
_exptl_absorpt_correction_T_min 0.9666
_exptl_absorpt_correction_type multi-scan
_exptl_absorpt_process_details 'SADABS 2007/2 (Sheldrick, G.M., 2007)'
_exptl_crystal_colour colourless
_exptl_crystal_density_diffrn 1.373
_exptl_crystal_density_method 'not measured'
_exptl_crystal_description block
_exptl_crystal_F_000 1648
_exptl_crystal_size_max 0.36
_exptl_crystal_size_mid 0.22
_exptl_crystal_size_min 0.10
_refine_diff_density_max 0.425
_refine_diff_density_min -0.416
_refine_diff_density_rms 0.126
_refine_ls_extinction_method none
_refine_ls_goodness_of_fit_ref 1.055
_refine_ls_hydrogen_treatment constr
_refine_ls_matrix_type full
_refine_ls_number_parameters 643
_refine_ls_number_reflns 6422
_refine_ls_number_restraints 746
_refine_ls_restrained_S_all 1.004
_refine_ls_R_factor_all 0.1392
_refine_ls_R_factor_gt 0.0763
_refine_ls_shift/su_max 0.009
_refine_ls_shift/su_mean 0.000
_refine_ls_structure_factor_coef Fsqd
_refine_ls_weighting_details 'calc w=1/[\s^2^(Fo^2^)+(0.0914P)^2^+5.4800P] where P=(Fo^2^+2Fc^2^)/3'
_refine_ls_weighting_scheme calc
_refine_ls_wR_factor_gt 0.1921
_refine_ls_wR_factor_ref 0.2287
_reflns_number_gt 3716
_reflns_number_total 6422
_reflns_threshold_expression >2\s(I)
_cod_data_source_file eCrystal-667.cif
_cod_data_source_block 2008src1083
_cod_depositor_comments
;
Citation :
Holliman, Peter J. and Callear, Samantha K. and 
Hursthouse, Michael B. (2009) 
University of Southampton, Crystal Structure Report Archive. 
(doi:10.5258/ecrystals/667)

More at:
http://ecrystals.chem.soton.ac.uk/667/
;
_cod_original_sg_symbol_H-M P2/n
_cod_database_code 1520360

loop_
_symmetry_equiv_pos_as_xyz
'x, y, z'
'-x+1/2, y, -z+1/2'
'-x, -y, -z'
'x-1/2, -y, z-1/2'

loop_
_atom_site_label
_atom_site_type_symbol
_atom_site_fract_x
_atom_site_fract_y
_atom_site_fract_z
_atom_site_U_iso_or_equiv
_atom_site_adp_type
_atom_site_occupancy
_atom_site_symmetry_multiplicity
_atom_site_calc_flag
_atom_site_refinement_flags
_atom_site_disorder_assembly
_atom_site_disorder_group
C131 C 0.1320(18) 0.498(7) 0.2935(18) 0.033(8) Uiso 0.096(3) 1 d PU A 2
C132 C 0.1653(18) 0.547(7) 0.2470(18) 0.034(9) Uiso 0.096(3) 1 d PU A 2
H132 H 0.1984 0.6258 0.2562 0.040 Uiso 0.096(3) 1 calc PR A 2
C133 C 0.149(2) 0.477(7) 0.188(2) 0.038(10) Uiso 0.096(3) 1 d PU A 2
H133 H 0.1740 0.4914 0.1592 0.045 Uiso 0.096(3) 1 calc PR A 2
C134 C 0.0951(17) 0.387(6) 0.1728(17) 0.016(8) Uiso 0.096(3) 1 d PU A 2
C135 C 0.0659(19) 0.344(7) 0.2193(19) 0.029(8) Uiso 0.096(3) 1 d PU A 2
H135 H 0.0305 0.2737 0.2105 0.035 Uiso 0.096(3) 1 calc PR A 2
C136 C 0.087(2) 0.400(7) 0.281(2) 0.034(9) Uiso 0.096(3) 1 d PU A 2
H136 H 0.0670 0.3627 0.3118 0.041 Uiso 0.096(3) 1 calc PR A 2
C137 C 0.155(2) 0.556(8) 0.357(2) 0.045(9) Uiso 0.096(3) 1 d PU A 2
C138 C 0.2232(19) 0.709(7) 0.4255(18) 0.036(10) Uiso 0.096(3) 1 d PU A 2
H13A H 0.2636 0.6649 0.4421 0.054 Uiso 0.096(3) 1 calc PR A 2
H13B H 0.1959 0.6794 0.4526 0.054 Uiso 0.096(3) 1 calc PR A 2
H13C H 0.2247 0.8375 0.4210 0.054 Uiso 0.096(3) 1 calc PR A 2
C139 C 0.0729(16) 0.306(7) 0.1089(14) 0.024(9) Uiso 0.096(3) 1 d PGU A 2
C140 C 0.1067(10) 0.250(5) 0.0675(15) 0.031(9) Uiso 0.096(3) 1 d PGU A 2
C141 C 0.0787(17) 0.214(5) 0.0088(14) 0.017(9) Uiso 0.096(3) 1 d PGDU A 2
H141 H 0.1019 0.1759 -0.0195 0.021 Uiso 0.096(3) 1 calc PR A 2
C142 C 0.0168(18) 0.235(9) -0.0086(17) 0.024(9) Uiso 0.096(3) 1 d PGDU A 2
C143 C -0.0171(12) 0.291(12) 0.033(2) 0.035(10) Uiso 0.096(3) 1 d PGDU A 2
C144 C 0.0110(16) 0.326(11) 0.092(2) 0.030(11) Uiso 0.096(3) 1 d PGDU A 2
H144 H -0.0122 0.3646 0.1198 0.036 Uiso 0.096(3) 1 calc PR A 2
C145 C -0.009(3) 0.185(7) -0.0688(15) 0.032(12) Uiso 0.096(3) 1 d PDU A 2
C147 C -0.0782(10) 0.315(7) 0.003(2) 0.027(12) Uiso 0.096(3) 1 d PDU A 2
C149 C 0.1696(9) 0.189(5) 0.0965(14) 0.042(9) Uiso 0.096(3) 1 d PGU A 2
C150 C 0.1834(11) 0.077(5) 0.1455(14) 0.040(9) Uiso 0.096(3) 1 d PGU A 2
H150 H 0.1526 0.0391 0.1657 0.048 Uiso 0.096(3) 1 calc PR A 2
C151 C 0.2422(13) 0.020(4) 0.1650(12) 0.041(9) Uiso 0.096(3) 1 d PGU A 2
H151 H 0.2516 -0.0570 0.1985 0.049 Uiso 0.096(3) 1 calc PR A 2
C152 C 0.2872(10) 0.075(4) 0.1355(12) 0.030(8) Uiso 0.096(3) 1 d PGU A 2
C153 C 0.2735(11) 0.187(4) 0.0865(12) 0.029(8) Uiso 0.096(3) 1 d PGU A 2
H153 H 0.3042 0.2251 0.0663 0.034 Uiso 0.096(3) 1 calc PR A 2
C154 C 0.2146(12) 0.244(4) 0.0670(12) 0.046(11) Uiso 0.096(3) 1 d PGU A 2
H154 H 0.2052 0.3212 0.0335 0.055 Uiso 0.096(3) 1 calc PR A 2
C155 C 0.348(2) 0.042(7) 0.150(2) 0.041(9) Uiso 0.096(3) 1 d PU A 2
C156 C 0.4228(19) -0.097(7) 0.224(2) 0.042(11) Uiso 0.096(3) 1 d PU A 2
H15A H 0.4259 -0.2192 0.2115 0.063 Uiso 0.096(3) 1 calc PR A 2
H15B H 0.4351 -0.0900 0.2682 0.063 Uiso 0.096(3) 1 calc PR A 2
H15C H 0.4492 -0.0222 0.2057 0.063 Uiso 0.096(3) 1 calc PR A 2
N146 N -0.030(2) 0.147(8) -0.1166(15) 0.019(9) Uiso 0.096(3) 1 d PDU A 2
N148 N -0.1264(12) 0.333(6) -0.022(2) 0.019(9) Uiso 0.096(3) 1 d PDU A 2
O137 O 0.1201(12) 0.538(5) 0.3942(13) 0.038(8) Uiso 0.096(3) 1 d PU A 2
O138 O 0.2011(13) 0.628(5) 0.3660(13) 0.037(7) Uiso 0.096(3) 1 d PU A 2
O156 O 0.3580(13) -0.034(5) 0.2059(14) 0.041(7) Uiso 0.096(3) 1 d PU A 2
O155 O 0.3859(16) 0.051(6) 0.1242(16) 0.059(10) Uiso 0.096(3) 1 d PU A 2
C31 C 0.13550(19) 0.3631(7) 0.29579(18) 0.0316(11) Uani 0.904(3) 1 d PU A 1
C32 C 0.16919(19) 0.4086(7) 0.25313(19) 0.0396(12) Uani 0.904(3) 1 d PU A 1
H32 H 0.2066 0.4675 0.2652 0.047 Uiso 0.904(3) 1 calc PR A 1
C33 C 0.1489(2) 0.3692(8) 0.1933(2) 0.0396(13) Uani 0.904(3) 1 d PU A 1
H33 H 0.1726 0.4006 0.1646 0.048 Uiso 0.904(3) 1 calc PR A 1
C34 C 0.09430(18) 0.2842(7) 0.17469(18) 0.0281(10) Uani 0.904(3) 1 d PU A 1
C35 C 0.06093(19) 0.2364(7) 0.21716(18) 0.0295(10) Uani 0.904(3) 1 d PU A 1
H35 H 0.0238 0.1765 0.2050 0.035 Uiso 0.904(3) 1 calc PR A 1
C36 C 0.08139(19) 0.2752(8) 0.27782(18) 0.0356(12) Uani 0.904(3) 1 d PU A 1
H36 H 0.0582 0.2415 0.3066 0.043 Uiso 0.904(3) 1 calc PR A 1
C37 C 0.1530(2) 0.4153(8) 0.35992(19) 0.0384(12) Uani 0.904(3) 1 d PU A 1
C38 C 0.2234(2) 0.5625(8) 0.43321(18) 0.0444(13) Uani 0.904(3) 1 d PU A 1
H38A H 0.1952 0.6528 0.4416 0.067 Uiso 0.904(3) 1 calc PR A 1
H38B H 0.2640 0.6124 0.4390 0.067 Uiso 0.904(3) 1 calc PR A 1
H38C H 0.2232 0.4628 0.4606 0.067 Uiso 0.904(3) 1 calc PR A 1
C39 C 0.0699(2) 0.2497(7) 0.1097(2) 0.0302(14) Uani 0.904(3) 1 d PU A 1
C40 C 0.10385(18) 0.1654(7) 0.07198(18) 0.0277(10) Uani 0.904(3) 1 d PU A 1
C41 C 0.0800(2) 0.1476(7) 0.0112(2) 0.0287(12) Uani 0.904(3) 1 d PU A 1
H41 H 0.1032 0.0923 -0.0142 0.034 Uiso 0.904(3) 1 calc PR A 1
C42 C 0.0233(2) 0.2089(10) -0.01262(18) 0.0312(15) Uani 0.904(3) 1 d PDU A 1
C43 C -0.01214(18) 0.2901(12) 0.0246(2) 0.0312(14) Uani 0.904(3) 1 d PDU A 1
C44 C 0.0126(3) 0.3113(13) 0.0856(3) 0.0340(15) Uani 0.904(3) 1 d PU A 1
H44 H -0.0103 0.3687 0.1109 0.041 Uiso 0.904(3) 1 calc PR A 1
C45 C -0.0005(3) 0.1907(10) -0.07533(18) 0.0356(16) Uani 0.904(3) 1 d PDU A 1
C47 C -0.07174(17) 0.3500(9) 0.0004(3) 0.0324(15) Uani 0.904(3) 1 d PDU A 1
C49 C 0.16476(18) 0.0918(6) 0.09517(17) 0.0289(10) Uani 0.904(3) 1 d PU A 1
C50 C 0.1746(2) -0.0236(7) 0.1438(2) 0.0389(12) Uani 0.904(3) 1 d PU A 1
H50 H 0.1421 -0.0573 0.1622 0.047 Uiso 0.904(3) 1 calc PR A 1
C51 C 0.23151(19) -0.0890(7) 0.1654(2) 0.0368(12) Uani 0.904(3) 1 d PU A 1
H51 H 0.2378 -0.1662 0.1990 0.044 Uiso 0.904(3) 1 calc PR A 1
C52 C 0.27941(19) -0.0439(7) 0.13910(18) 0.0367(12) Uani 0.904(3) 1 d PU A 1
C53 C 0.2691(2) 0.0642(8) 0.08909(19) 0.0424(13) Uani 0.904(3) 1 d PU A 1
H53 H 0.3014 0.0926 0.0695 0.051 Uiso 0.904(3) 1 calc PR A 1
C54 C 0.2123(2) 0.1311(7) 0.06739(19) 0.0389(12) Uani 0.904(3) 1 d PU A 1
H54 H 0.2059 0.2049 0.0330 0.047 Uiso 0.904(3) 1 calc PR A 1
C55 C 0.3424(2) -0.1031(8) 0.1620(2) 0.0448(13) Uani 0.904(3) 1 d PU A 1
C56 C 0.4094(2) -0.2326(8) 0.2419(3) 0.0558(16) Uani 0.904(3) 1 d PU A 1
H56A H 0.4243 -0.3126 0.2142 0.084 Uiso 0.904(3) 1 calc PR A 1
H56B H 0.4095 -0.2932 0.2799 0.084 Uiso 0.904(3) 1 calc PR A 1
H56C H 0.4356 -0.1288 0.2490 0.084 Uiso 0.904(3) 1 calc PR A 1
N46 N -0.0202(3) 0.1771(11) -0.12519(17) 0.0507(19) Uani 0.904(3) 1 d PDU A 1
N48 N -0.11901(17) 0.3963(7) -0.0205(2) 0.0414(14) Uani 0.904(3) 1 d PDU A 1
O37A O 0.20544(13) 0.5024(5) 0.37176(13) 0.0386(9) Uani 0.904(3) 1 d PU A 1
O37B O 0.12301(15) 0.3867(6) 0.39719(13) 0.0576(12) Uani 0.904(3) 1 d PU A 1
O55A O 0.38346(15) -0.0870(6) 0.13559(16) 0.0595(12) Uani 0.904(3) 1 d PU A 1
O55B O 0.34890(13) -0.1781(5) 0.21606(14) 0.0468(10) Uani 0.904(3) 1 d PU A 1
C1 C 0.63077(16) 0.0126(5) 0.29224(16) 0.0303(10) Uani 1 1 d . . .
C2 C 0.66358(17) 0.0527(6) 0.24850(17) 0.0365(10) Uani 1 1 d . . .
H2 H 0.6994 0.1200 0.2587 0.044 Uiso 1 1 calc R . .
C3 C 0.64449(16) -0.0050(6) 0.18968(16) 0.0349(10) Uani 1 1 d . . .
H3 H 0.6672 0.0242 0.1600 0.042 Uiso 1 1 calc R . .
C4 C 0.59220(16) -0.1054(6) 0.17415(16) 0.0295(9) Uani 1 1 d . . .
C5 C 0.55926(17) -0.1421(6) 0.21830(17) 0.0333(10) Uani 1 1 d . . .
H5 H 0.5231 -0.2079 0.2081 0.040 Uiso 1 1 calc R . .
C6 C 0.57768(17) -0.0856(6) 0.27629(16) 0.0340(10) Uani 1 1 d . . .
H6 H 0.5544 -0.1132 0.3057 0.041 Uiso 1 1 calc R . .
C7 C 0.64798(18) 0.0739(6) 0.35533(16) 0.0334(10) Uani 1 1 d . . .
C8 C 0.72112(19) 0.2076(6) 0.42919(17) 0.0439(12) Uani 1 1 d . . .
H8A H 0.6924 0.2940 0.4390 0.066 Uiso 1 1 calc R . .
H8B H 0.7610 0.2618 0.4339 0.066 Uiso 1 1 calc R . .
H8C H 0.7230 0.1063 0.4562 0.066 Uiso 1 1 calc R . .
C9 C 0.56916(16) -0.1685(5) 0.11160(15) 0.0284(9) Uani 1 1 d . . .
C10 C 0.60603(16) -0.2518(5) 0.07699(16) 0.0298(9) Uani 1 1 d . . .
C11 C 0.58106(17) -0.3023(6) 0.01777(16) 0.0328(10) Uani 1 1 d . . .
H11 H 0.6062 -0.3554 -0.0062 0.039 Uiso 1 1 calc R . .
C12 C 0.52071(16) -0.2764(6) -0.00633(16) 0.0323(10) Uani 1 1 d . . .
C13 C 0.48378(16) -0.1979(6) 0.02935(17) 0.0330(10) Uani 1 1 d . . .
C14 C 0.50808(16) -0.1440(6) 0.08725(16) 0.0307(10) Uani 1 1 d . . .
H14 H 0.4828 -0.0895 0.1108 0.037 Uiso 1 1 calc R . .
C15 C 0.49526(17) -0.3283(6) -0.06751(18) 0.0399(11) Uani 1 1 d . . .
C17 C 0.42078(19) -0.1711(6) 0.00500(17) 0.0370(11) Uani 1 1 d . . .
C19 C 0.67038(16) -0.2963(6) 0.09985(15) 0.0306(10) Uani 1 1 d . . .
C20 C 0.68707(18) -0.4028(7) 0.15012(18) 0.0459(12) Uani 1 1 d . . .
H20 H 0.6576 -0.4428 0.1716 0.055 Uiso 1 1 calc R . .
C21 C 0.74675(18) -0.4504(7) 0.16883(18) 0.0462(12) Uani 1 1 d . . .
H21 H 0.7577 -0.5246 0.2028 0.055 Uiso 1 1 calc R . .
C22 C 0.79102(16) -0.3914(6) 0.13861(16) 0.0338(10) Uani 1 1 d . . .
C23 C 0.77393(17) -0.2869(6) 0.08894(16) 0.0366(11) Uani 1 1 d . . .
H23 H 0.8034 -0.2467 0.0675 0.044 Uiso 1 1 calc R . .
C24 C 0.71448(17) -0.2391(6) 0.06963(16) 0.0368(11) Uani 1 1 d . . .
H24 H 0.7037 -0.1663 0.0353 0.044 Uiso 1 1 calc R . .
C25 C 0.85462(18) -0.4456(6) 0.15653(17) 0.0360(10) Uani 1 1 d . . .
C26 C 0.92945(18) -0.5712(7) 0.2314(2) 0.0492(13) Uani 1 1 d . . .
H26A H 0.9366 -0.6722 0.2068 0.074 Uiso 1 1 calc R . .
H26B H 0.9360 -0.6065 0.2736 0.074 Uiso 1 1 calc R . .
H26C H 0.9573 -0.4758 0.2265 0.074 Uiso 1 1 calc R . .
N16 N 0.47352(16) -0.3664(6) -0.11517(16) 0.0550(11) Uani 1 1 d . . .
N18 N 0.37114(17) -0.1508(6) -0.01539(16) 0.0518(11) Uani 1 1 d . . .
O7A O 0.70183(11) 0.1493(4) 0.36753(11) 0.0388(8) Uani 1 1 d . . .
O7B O 0.61658(13) 0.0543(4) 0.39242(12) 0.0471(8) Uani 1 1 d . . .
O25A O 0.86795(12) -0.5105(4) 0.21241(12) 0.0432(8) Uani 1 1 d . . .
O25B O 0.89107(12) -0.4363(5) 0.12408(12) 0.0477(9) Uani 1 1 d . . .

loop_
_atom_site_aniso_label
_atom_site_aniso_U_11
_atom_site_aniso_U_22
_atom_site_aniso_U_33
_atom_site_aniso_U_23
_atom_site_aniso_U_13
_atom_site_aniso_U_12
C31 0.025(2) 0.044(3) 0.026(2) -0.002(2) 0.0054(17) 0.004(2)
C32 0.028(3) 0.058(4) 0.034(2) -0.008(2) 0.0089(18) -0.002(2)
C33 0.037(3) 0.058(4) 0.028(2) -0.002(3) 0.0164(19) -0.006(3)
C34 0.029(2) 0.030(3) 0.026(2) 0.001(2) 0.0069(17) 0.008(2)
C35 0.027(2) 0.035(3) 0.027(2) 0.004(2) 0.0033(17) 0.003(2)
C36 0.030(3) 0.055(4) 0.023(2) 0.004(2) 0.0085(18) 0.003(2)
C37 0.029(3) 0.060(4) 0.026(2) 0.003(2) 0.0040(18) 0.003(2)
C38 0.044(3) 0.061(4) 0.025(2) 0.003(2) -0.001(2) -0.002(3)
C39 0.031(3) 0.033(4) 0.028(2) -0.001(2) 0.0088(17) 0.000(2)
C40 0.033(2) 0.030(3) 0.023(2) 0.004(2) 0.0113(17) 0.0000(19)
C41 0.038(3) 0.024(3) 0.025(2) 0.005(2) 0.0106(18) 0.005(2)
C42 0.040(3) 0.035(4) 0.020(2) 0.003(2) 0.0098(19) 0.004(2)
C43 0.036(3) 0.032(3) 0.027(3) 0.005(2) 0.009(2) 0.006(2)
C44 0.037(3) 0.042(4) 0.025(2) -0.001(2) 0.0104(19) 0.006(2)
C45 0.031(3) 0.050(4) 0.028(2) 0.000(2) 0.011(2) 0.001(2)
C47 0.037(3) 0.036(4) 0.025(3) 0.003(2) 0.007(2) -0.001(2)
C49 0.033(2) 0.031(3) 0.023(2) -0.008(2) 0.0063(17) 0.0023(19)
C50 0.030(3) 0.050(4) 0.040(3) 0.007(2) 0.014(2) 0.001(2)
C51 0.031(3) 0.045(3) 0.035(2) 0.005(2) 0.0077(19) 0.004(2)
C52 0.032(2) 0.052(3) 0.026(2) -0.013(2) 0.0050(18) 0.004(2)
C53 0.034(3) 0.066(4) 0.029(2) -0.005(2) 0.0121(19) -0.007(2)
C54 0.040(3) 0.056(4) 0.022(2) -0.001(2) 0.0094(19) -0.002(2)
C55 0.031(3) 0.064(4) 0.038(3) -0.026(3) 0.003(2) 0.008(2)
C56 0.033(3) 0.053(4) 0.075(4) -0.014(3) -0.006(3) 0.009(3)
N46 0.047(4) 0.073(5) 0.034(3) -0.006(3) 0.012(2) -0.007(3)
N48 0.040(3) 0.045(4) 0.040(2) 0.005(3) 0.0083(19) -0.001(2)
O37A 0.037(2) 0.053(3) 0.0259(16) -0.0026(16) 0.0047(13) 0.0011(16)
O37B 0.052(2) 0.100(4) 0.0224(17) -0.0019(19) 0.0100(15) -0.021(2)
O55A 0.033(2) 0.093(4) 0.054(2) -0.023(2) 0.0118(17) 0.007(2)
O55B 0.0361(19) 0.058(3) 0.0429(19) -0.0115(18) -0.0014(14) 0.0100(16)
C1 0.025(2) 0.039(3) 0.026(2) 0.0002(19) 0.0041(16) 0.0067(18)
C2 0.027(2) 0.050(3) 0.033(2) -0.005(2) 0.0073(17) -0.0042(19)
C3 0.026(2) 0.053(3) 0.028(2) -0.007(2) 0.0120(16) -0.0017(19)
C4 0.022(2) 0.044(3) 0.0232(19) -0.0012(19) 0.0057(15) 0.0048(18)
C5 0.030(2) 0.039(3) 0.032(2) -0.0018(19) 0.0094(17) -0.0027(19)
C6 0.035(2) 0.044(3) 0.025(2) 0.0002(19) 0.0118(17) 0.000(2)
C7 0.034(2) 0.040(3) 0.025(2) 0.0020(19) 0.0045(18) 0.005(2)
C8 0.051(3) 0.053(3) 0.025(2) -0.008(2) -0.0004(19) -0.004(2)
C9 0.029(2) 0.037(3) 0.0213(18) 0.0040(18) 0.0075(16) -0.0028(18)
C10 0.030(2) 0.038(3) 0.0222(19) 0.0061(18) 0.0051(16) -0.0003(18)
C11 0.034(2) 0.040(3) 0.027(2) 0.0042(19) 0.0099(17) -0.0028(18)
C12 0.028(2) 0.042(3) 0.026(2) 0.0077(19) 0.0027(17) -0.0057(19)
C13 0.023(2) 0.045(3) 0.030(2) 0.011(2) 0.0028(16) -0.0049(18)
C14 0.026(2) 0.042(3) 0.0241(19) 0.0045(18) 0.0069(16) 0.0001(18)
C15 0.028(2) 0.059(3) 0.032(2) 0.005(2) 0.0027(18) -0.009(2)
C17 0.034(3) 0.052(3) 0.026(2) 0.007(2) 0.0067(18) -0.006(2)
C19 0.025(2) 0.044(3) 0.0218(19) -0.0059(18) 0.0030(16) 0.0049(18)
C20 0.037(3) 0.070(4) 0.037(2) 0.019(2) 0.0205(19) 0.015(2)
C21 0.043(3) 0.062(3) 0.036(2) 0.018(2) 0.014(2) 0.018(2)
C22 0.028(2) 0.046(3) 0.029(2) -0.003(2) 0.0087(17) 0.0062(19)
C23 0.027(2) 0.059(3) 0.025(2) 0.003(2) 0.0059(16) -0.007(2)
C24 0.032(2) 0.054(3) 0.022(2) 0.004(2) 0.0014(17) -0.007(2)
C25 0.038(3) 0.041(3) 0.028(2) -0.006(2) 0.0040(18) 0.004(2)
C26 0.031(3) 0.058(3) 0.054(3) 0.003(3) -0.002(2) 0.015(2)
N16 0.049(2) 0.078(3) 0.037(2) -0.011(2) 0.0044(18) -0.016(2)
N18 0.037(2) 0.073(3) 0.043(2) 0.007(2) -0.0006(18) -0.001(2)
O7A 0.0315(17) 0.053(2) 0.0302(14) -0.0059(14) 0.0018(12) -0.0042(14)
O7B 0.0500(18) 0.063(2) 0.0312(16) -0.0078(15) 0.0154(14) -0.0095(16)
O25A 0.0367(17) 0.058(2) 0.0351(16) 0.0053(15) 0.0065(12) 0.0115(14)
O25B 0.0306(16) 0.076(3) 0.0379(17) -0.0086(16) 0.0102(13) 0.0029(15)

loop_
_atom_type_symbol
_atom_type_description
_atom_type_scat_dispersion_real
_atom_type_scat_dispersion_imag
_atom_type_scat_source
C C 0.0033 0.0016 'International Tables Vol C Tables 4.2.6.8 and 6.1.1.4'
H H 0.0000 0.0000 'International Tables Vol C Tables 4.2.6.8 and 6.1.1.4'
N N 0.0061 0.0033 'International Tables Vol C Tables 4.2.6.8 and 6.1.1.4'
O O 0.0106 0.0060 'International Tables Vol C Tables 4.2.6.8 and 6.1.1.4'

loop_
_geom_angle_atom_site_label_1
_geom_angle_atom_site_label_2
_geom_angle_atom_site_label_3
_geom_angle
_geom_angle_site_symmetry_1
_geom_angle_site_symmetry_3
C136 C131 C132 120(4) . .
C136 C131 C137 121(4) . .
C132 C131 C137 119(4) . .
C133 C132 C131 121(4) . .
C133 C132 H132 119.7 . .
C131 C132 H132 119.7 . .
C134 C133 C132 118(4) . .
C134 C133 H133 120.8 . .
C132 C133 H133 120.8 . .
C133 C134 C135 117(4) . .
C133 C134 C139 122(4) . .
C135 C134 C139 120(4) . .
C134 C135 C136 123(4) . .
C134 C135 H135 118.6 . .
C136 C135 H135 118.6 . .
C131 C136 C135 120(4) . .
C131 C136 H136 120.1 . .
C135 C136 H136 120.1 . .
O138 C137 O137 126(5) . .
O138 C137 C131 116(4) . .
O137 C137 C131 118(4) . .
O138 C138 H13A 109.5 . .
O138 C138 H13B 109.5 . .
H13A C138 H13B 109.5 . .
O138 C138 H13C 109.5 . .
H13A C138 H13C 109.5 . .
H13B C138 H13C 109.5 . .
C140 C139 C144 120.0 . .
C140 C139 C134 129(3) . .
C144 C139 C134 110(3) . .
C139 C140 C141 120.0 . .
C139 C140 C149 113(3) . .
C141 C140 C149 125(3) . .
C140 C141 C142 120.0 . .
C140 C141 H141 120.0 . .
C142 C141 H141 120.0 . .
C143 C142 C141 120.0 . .
C143 C142 C145 124(4) . .
C141 C142 C145 116(4) . .
C144 C143 C142 120.0 . .
C144 C143 C147 130(3) . .
C142 C143 C147 109(3) . .
C143 C144 C139 120.0 . .
C143 C144 H144 120.0 . .
C139 C144 H144 120.0 . .
N146 C145 C142 179(5) . .
N148 C147 C143 178(4) . .
C150 C149 C154 120.0 . .
C150 C149 C140 125(2) . .
C154 C149 C140 114(2) . .
C151 C150 C149 120.0 . .
C151 C150 H150 120.0 . .
C149 C150 H150 120.0 . .
C150 C151 C152 120.0 . .
C150 C151 H151 120.0 . .
C152 C151 H151 120.0 . .
C155 C152 C151 128(3) . .
C155 C152 C153 112(3) . .
C151 C152 C153 120.0 . .
C154 C153 C152 120.0 . .
C154 C153 H153 120.0 . .
C152 C153 H153 120.0 . .
C153 C154 C149 120.0 . .
C153 C154 H154 120.0 . .
C149 C154 H154 120.0 . .
O155 C155 C152 133(5) . .
O155 C155 O156 120(4) . .
C152 C155 O156 107(4) . .
O156 C156 H15A 109.5 . .
O156 C156 H15B 109.5 . .
H15A C156 H15B 109.5 . .
O156 C156 H15C 109.5 . .
H15A C156 H15C 109.5 . .
H15B C156 H15C 109.5 . .
C137 O138 C138 119(4) . .
C155 O156 C156 112(3) . .
C36 C31 C32 119.2(4) . .
C36 C31 C37 118.1(4) . .
C32 C31 C37 122.6(4) . .
C33 C32 C31 120.7(4) . .
C33 C32 H32 119.7 . .
C31 C32 H32 119.7 . .
C32 C33 C34 120.6(4) . .
C32 C33 H33 119.7 . .
C34 C33 H33 119.7 . .
C35 C34 C33 119.0(4) . .
C35 C34 C39 119.7(4) . .
C33 C34 C39 121.3(4) . .
C34 C35 C36 120.7(4) . .
C34 C35 H35 119.7 . .
C36 C35 H35 119.7 . .
C31 C36 C35 119.9(4) . .
C31 C36 H36 120.1 . .
C35 C36 H36 120.1 . .
O37B C37 O37A 123.1(4) . .
O37B C37 C31 124.1(4) . .
O37A C37 C31 112.8(4) . .
C44 C39 C40 119.4(4) . .
C44 C39 C34 117.9(4) . .
C40 C39 C34 122.6(4) . .
C41 C40 C39 119.7(4) . .
C41 C40 C49 118.1(4) . .
C39 C40 C49 122.1(4) . .
C42 C41 C40 120.9(4) . .
C42 C41 H41 119.6 . .
C40 C41 H41 119.6 . .
C41 C42 C43 120.4(3) . .
C41 C42 C45 120.3(5) . .
C43 C42 C45 119.3(5) . .
C44 C43 C42 118.5(3) . .
C44 C43 C47 120.7(5) . .
C42 C43 C47 120.8(4) . .
C39 C44 C43 121.1(4) . .
C39 C44 H44 119.5 . .
C43 C44 H44 119.5 . .
N46 C45 C42 179.0(7) . .
N48 C47 C43 178.0(6) . .
C54 C49 C50 118.5(4) . .
C54 C49 C40 120.6(4) . .
C50 C49 C40 120.9(4) . .
C51 C50 C49 120.3(4) . .
C51 C50 H50 119.9 . .
C49 C50 H50 119.9 . .
C52 C51 C50 121.0(4) . .
C52 C51 H51 119.5 . .
C50 C51 H51 119.5 . .
C51 C52 C53 118.8(4) . .
C51 C52 C55 123.6(5) . .
C53 C52 C55 117.6(4) . .
C54 C53 C52 120.5(4) . .
C54 C53 H53 119.7 . .
C52 C53 H53 119.7 . .
C49 C54 C53 120.8(4) . .
C49 C54 H54 119.6 . .
C53 C54 H54 119.6 . .
O55A C55 O55B 122.9(4) . .
O55A C55 C52 125.0(5) . .
O55B C55 C52 112.2(4) . .
C37 O37A C38 115.0(3) . .
C55 O55B C56 115.0(4) . .
C2 C1 C6 118.9(3) . .
C2 C1 C7 123.2(4) . .
C6 C1 C7 117.9(3) . .
C1 C2 C3 120.6(4) . .
C1 C2 H2 119.7 . .
C3 C2 H2 119.7 . .
C2 C3 C4 120.4(3) . .
C2 C3 H3 119.8 . .
C4 C3 H3 119.8 . .
C5 C4 C3 118.3(3) . .
C5 C4 C9 119.0(3) . .
C3 C4 C9 122.6(3) . .
C6 C5 C4 121.7(4) . .
C6 C5 H5 119.2 . .
C4 C5 H5 119.2 . .
C5 C6 C1 120.1(4) . .
C5 C6 H6 120.0 . .
C1 C6 H6 120.0 . .
O7B C7 O7A 123.1(3) . .
O7B C7 C1 123.6(4) . .
O7A C7 C1 113.3(3) . .
O7A C8 H8A 109.5 . .
O7A C8 H8B 109.5 . .
H8A C8 H8B 109.5 . .
O7A C8 H8C 109.5 . .
H8A C8 H8C 109.5 . .
H8B C8 H8C 109.5 . .
C14 C9 C10 119.2(3) . .
C14 C9 C4 118.1(3) . .
C10 C9 C4 122.7(3) . .
C9 C10 C11 119.0(3) . .
C9 C10 C19 123.7(3) . .
C11 C10 C19 117.2(3) . .
C12 C11 C10 121.5(4) . .
C12 C11 H11 119.2 . .
C10 C11 H11 119.2 . .
C11 C12 C13 118.9(3) . .
C11 C12 C15 121.3(4) . .
C13 C12 C15 119.8(3) . .
C14 C13 C12 120.1(3) . .
C14 C13 C17 120.3(4) . .
C12 C13 C17 119.6(3) . .
C13 C14 C9 121.1(4) . .
C13 C14 H14 119.4 . .
C9 C14 H14 119.4 . .
N16 C15 C12 177.7(5) . .
N18 C17 C13 178.6(4) . .
C24 C19 C20 118.8(3) . .
C24 C19 C10 120.4(3) . .
C20 C19 C10 120.8(3) . .
C21 C20 C19 119.9(4) . .
C21 C20 H20 120.0 . .
C19 C20 H20 120.0 . .
C20 C21 C22 121.1(4) . .
C20 C21 H21 119.4 . .
C22 C21 H21 119.4 . .
C23 C22 C21 118.4(4) . .
C23 C22 C25 119.5(4) . .
C21 C22 C25 122.0(4) . .
C22 C23 C24 121.0(4) . .
C22 C23 H23 119.5 . .
C24 C23 H23 119.5 . .
C23 C24 C19 120.8(4) . .
C23 C24 H24 119.6 . .
C19 C24 H24 119.6 . .
O25B C25 O25A 122.9(4) . .
O25B C25 C22 124.0(4) . .
O25A C25 C22 113.1(3) . .
O25A C26 H26A 109.5 . .
O25A C26 H26B 109.5 . .
H26A C26 H26B 109.5 . .
O25A C26 H26C 109.5 . .
H26A C26 H26C 109.5 . .
H26B C26 H26C 109.5 . .
C7 O7A C8 115.2(3) . .
C25 O25A C26 115.2(3) . .

loop_
_geom_bond_atom_site_label_1
_geom_bond_atom_site_label_2
_geom_bond_distance
_geom_bond_site_symmetry_2
C131 C136 1.24(6) .
C131 C132 1.46(6) .
C131 C137 1.50(6) .
C132 C133 1.43(6) .
C132 H132 0.9500 .
C133 C134 1.37(6) .
C133 H133 0.9500 .
C134 C135 1.39(6) .
C134 C139 1.57(5) .
C135 C136 1.46(6) .
C135 H135 0.9500 .
C136 H136 0.9500 .
C137 O138 1.16(6) .
C137 O137 1.27(5) .
C138 O138 1.48(5) .
C138 H13A 0.9800 .
C138 H13B 0.9800 .
C138 H13C 0.9800 .
C139 C140 1.3900 .
C139 C144 1.3900 .
C140 C141 1.3900 .
C140 C149 1.52(3) .
C141 C142 1.3900 .
C141 H141 0.9500 .
C142 C143 1.3900 .
C142 C145 1.4301 .
C143 C144 1.3900 .
C143 C147 1.4301 .
C144 H144 0.9500 .
C145 N146 1.1401(10) .
C147 N148 1.1401(10) .
C149 C150 1.3900 .
C149 C154 1.3900 .
C150 C151 1.3900 .
C150 H150 0.9500 .
C151 C152 1.3900 .
C151 H151 0.9500 .
C152 C155 1.37(5) .
C152 C153 1.3900 .
C153 C154 1.3900 .
C153 H153 0.9500 .
C154 H154 0.9500 .
C155 O155 1.14(5) .
C155 O156 1.37(6) .
C156 O156 1.52(5) .
C156 H15A 0.9800 .
C156 H15B 0.9800 .
C156 H15C 0.9800 .
C31 C36 1.386(7) .
C31 C32 1.388(6) .
C31 C37 1.489(6) .
C32 C33 1.382(6) .
C32 H32 0.9500 .
C33 C34 1.386(7) .
C33 H33 0.9500 .
C34 C35 1.385(6) .
C34 C39 1.498(6) .
C35 C36 1.399(6) .
C35 H35 0.9500 .
C36 H36 0.9500 .
C37 O37B 1.204(5) .
C37 O37A 1.340(6) .
C38 O37A 1.451(5) .
C38 H38A 0.9800 .
C38 H38B 0.9800 .
C38 H38C 0.9800 .
C39 C44 1.390(6) .
C39 C40 1.410(6) .
C40 C41 1.389(5) .
C40 C49 1.488(6) .
C41 C42 1.376(6) .
C41 H41 0.9500 .
C42 C43 1.415(6) .
C42 C45 1.4302(8) .
C43 C44 1.401(6) .
C43 C47 1.4303(8) .
C44 H44 0.9500 .
C45 N46 1.1400(8) .
C47 N48 1.1402(8) .
C49 C54 1.382(6) .
C49 C50 1.395(6) .
C50 C51 1.379(6) .
C50 H50 0.9500 .
C51 C52 1.379(6) .
C51 H51 0.9500 .
C52 C53 1.385(7) .
C52 C55 1.492(6) .
C53 C54 1.383(6) .
C53 H53 0.9500 .
C54 H54 0.9500 .
C55 O55A 1.206(6) .
C55 O55B 1.336(6) .
C56 O55B 1.444(5) .
C56 H56A 0.9800 .
C56 H56B 0.9800 .
C56 H56C 0.9800 .
C1 C2 1.385(5) .
C1 C6 1.402(5) .
C1 C7 1.486(5) .
C2 C3 1.394(5) .
C2 H2 0.9500 .
C3 C4 1.395(5) .
C3 H3 0.9500 .
C4 C5 1.389(5) .
C4 C9 1.496(5) .
C5 C6 1.372(5) .
C5 H5 0.9500 .
C6 H6 0.9500 .
C7 O7B 1.212(4) .
C7 O7A 1.328(5) .
C8 O7A 1.454(4) .
C8 H8A 0.9800 .
C8 H8B 0.9800 .
C8 H8C 0.9800 .
C9 C14 1.400(5) .
C9 C10 1.403(5) .
C10 C11 1.409(5) .
C10 C19 1.489(5) .
C11 C12 1.385(5) .
C11 H11 0.9500 .
C12 C13 1.405(6) .
C12 C15 1.453(5) .
C13 C14 1.387(5) .
C13 C17 1.442(6) .
C14 H14 0.9500 .
C15 N16 1.138(5) .
C17 N18 1.141(5) .
C19 C24 1.387(5) .
C19 C20 1.391(5) .
C20 C21 1.385(6) .
C20 H20 0.9500 .
C21 C22 1.394(5) .
C21 H21 0.9500 .
C22 C23 1.373(5) .
C22 C25 1.478(5) .
C23 C24 1.382(5) .
C23 H23 0.9500 .
C24 H24 0.9500 .
C25 O25B 1.210(5) .
C25 O25A 1.341(5) .
C26 O25A 1.452(5) .
C26 H26A 0.9800 .
C26 H26B 0.9800 .
C26 H26C 0.9800 .
